data_7103228
loop_
_publ_author_name
'Risto, Maarit'
'Reed, Robert W'
'Robertson, Craig M'
'Oilunkaniemi, Raija'
'Laitinen, Risto S'
'Oakley, Richard T'

_publ_section_title
;
 Self-association of the N-methyl benzotellurodiazolylium cation:
 implications for the generation of super-heavy atom radicals.
;
_journal_issue 28
_journal_name_full 'Chemical communications (Cambridge, England)'
_journal_page_first 3278
_journal_page_last 3280
_journal_paper_doi 10.1039/b803159b
_journal_year 2008
_chemical_formula_sum 'C8 H7 F3 N2 O3 S2'
_chemical_formula_weight 300.28
_chemical_name_systematic
;
?
;
_space_group_IT_number 14
_symmetry_cell_setting monoclinic
_symmetry_space_group_name_Hall '-P 2ybc'
_symmetry_space_group_name_H-M 'P 1 21/c 1'
_atom_sites_solution_hydrogens geom
_atom_sites_solution_primary direct
_atom_sites_solution_secondary difmap
_audit_creation_method SHELXL-97
_cell_angle_alpha 90.00
_cell_angle_beta 99.424(7)
_cell_angle_gamma 90.00
_cell_formula_units_Z 4
_cell_length_a 6.495(2)
_cell_length_b 11.427(4)
_cell_length_c 16.481(6)
_cell_measurement_reflns_used 2252
_cell_measurement_temperature 296(2)
_cell_measurement_theta_max 25.19
_cell_measurement_theta_min 3.08
_cell_volume 1206.6(7)
_computing_cell_refinement 'APEX II'
_computing_data_collection 'APEX II'
_computing_data_reduction 'APEX II'
_computing_molecular_graphics 'SHELXL-97 (Sheldrick, 1997)'
_computing_publication_material 'SHELXL-97 (Sheldrick, 1997)'
_computing_structure_refinement 'SHELXL-97 (Sheldrick, 1997)'
_computing_structure_solution 'SHELXS-97 (Sheldrick, 1990)'
_diffrn_ambient_temperature 296(2)
_diffrn_measured_fraction_theta_full 0.998
_diffrn_measured_fraction_theta_max 0.998
_diffrn_measurement_device_type 'CCD area detector'
_diffrn_measurement_method 'omega scans'
_diffrn_radiation_monochromator graphite
_diffrn_radiation_source 'sealed tube'
_diffrn_radiation_type MoK\a
_diffrn_reflns_av_R_equivalents 0.0377
_diffrn_reflns_av_sigmaI/netI 0.0283
_diffrn_reflns_limit_h_max 8
_diffrn_reflns_limit_h_min -8
_diffrn_reflns_limit_k_max 14
_diffrn_reflns_limit_k_min -14
_diffrn_reflns_limit_l_max 21
_diffrn_reflns_limit_l_min -21
_diffrn_reflns_number 10772
_diffrn_reflns_theta_full 26.99
_diffrn_reflns_theta_max 26.99
_diffrn_reflns_theta_min 3.08
_exptl_absorpt_coefficient_mu 0.48
_exptl_absorpt_correction_T_max 0.9546
_exptl_absorpt_correction_T_min 0.8958
_exptl_absorpt_correction_type empirical
_exptl_absorpt_process_details sadabs
_exptl_crystal_colour colourless
_exptl_crystal_density_diffrn 1.653
_exptl_crystal_density_method 'not measured'
_exptl_crystal_description block
_exptl_crystal_F_000 608
_exptl_crystal_size_max 0.24
_exptl_crystal_size_mid 0.24
_exptl_crystal_size_min 0.10
_refine_diff_density_max 0.269
_refine_diff_density_min -0.364
_refine_diff_density_rms 0.050
_refine_ls_extinction_method none
_refine_ls_goodness_of_fit_ref 0.984
_refine_ls_hydrogen_treatment constr
_refine_ls_matrix_type full
_refine_ls_number_parameters 163
_refine_ls_number_reflns 2629
_refine_ls_number_restraints 0
_refine_ls_restrained_S_all 0.984
_refine_ls_R_factor_all 0.0577
_refine_ls_R_factor_gt 0.0424
_refine_ls_shift/su_max 0.007
_refine_ls_shift/su_mean 0.001
_refine_ls_structure_factor_coef Fsqd
_refine_ls_weighting_details 'calc w=1/[\s^2^(Fo^2^)+(0.0631P)^2^+0.3804P] where P=(Fo^2^+2Fc^2^)/3'
_refine_ls_weighting_scheme calc
_refine_ls_wR_factor_gt 0.1066
_refine_ls_wR_factor_ref 0.1180
_reflns_number_gt 2048
_reflns_number_total 2629
_reflns_threshold_expression >2sigma(I)
_cod_data_source_file b803159b.txt
_cod_data_source_block mebn2sotf_0m
_cod_original_sg_symbol_H-M P2(1)/c
_cod_database_code 7103228

loop_
_symmetry_equiv_pos_as_xyz
'x, y, z'
'-x, y+1/2, -z+1/2'
'-x, -y, -z'
'x, -y-1/2, z-1/2'

loop_
_atom_site_label
_atom_site_type_symbol
_atom_site_fract_x
_atom_site_fract_y
_atom_site_fract_z
_atom_site_U_iso_or_equiv
_atom_site_adp_type
_atom_site_occupancy
_atom_site_symmetry_multiplicity
_atom_site_calc_flag
_atom_site_refinement_flags
_atom_site_disorder_assembly
_atom_site_disorder_group
S1' S 0.75018(9) 0.16647(5) 0.66104(4) 0.04660(19) Uani 1 1 d . . .
S1 S 0.77132(10) 0.63344(6) 0.31149(4) 0.0531(2) Uani 1 1 d . . .
O3' O 0.8201(3) 0.28022(16) 0.64073(12) 0.0622(5) Uani 1 1 d . . .
O2' O 0.8506(3) 0.1216(2) 0.73866(12) 0.0758(6) Uani 1 1 d . . .
N2 N 0.8277(3) 0.55523(19) 0.39134(12) 0.0521(5) Uani 1 1 d . . .
C2 C 0.6683(4) 0.4814(2) 0.39775(14) 0.0454(5) Uani 1 1 d . . .
C1 C 0.4956(4) 0.49383(19) 0.33308(14) 0.0433(5) Uani 1 1 d . . .
O1' O 0.5291(3) 0.15226(17) 0.64538(14) 0.0707(6) Uani 1 1 d . . .
N1 N 0.5371(3) 0.57696(17) 0.28002(11) 0.0463(5) Uani 1 1 d . . .
C3 C 0.6616(4) 0.3993(2) 0.46109(16) 0.0562(6) Uani 1 1 d . . .
H3A H 0.7745 0.3889 0.5031 0.067 Uiso 1 1 calc R . .
C7 C 0.3998(4) 0.6131(2) 0.20355(16) 0.0595(7) Uani 1 1 d . . .
H7A H 0.2725 0.5690 0.1973 0.089 Uiso 0.50 1 calc PR . .
H7B H 0.4691 0.5988 0.1573 0.089 Uiso 0.50 1 calc PR . .
H7C H 0.3688 0.6950 0.2064 0.089 Uiso 0.50 1 calc PR . .
H7E H 0.4678 0.6729 0.1767 0.089 Uiso 0.50 1 calc PR . .
H7D H 0.2711 0.6430 0.2167 0.089 Uiso 0.50 1 calc PR . .
H7F H 0.3715 0.5469 0.1676 0.089 Uiso 0.50 1 calc PR . .
C5 C 0.3105(5) 0.3508(2) 0.39358(19) 0.0636(7) Uani 1 1 d . . .
H5A H 0.1912 0.3063 0.3946 0.076 Uiso 1 1 calc R . .
C6 C 0.3128(4) 0.4273(2) 0.33058(17) 0.0538(6) Uani 1 1 d . . .
H6A H 0.1999 0.4351 0.2883 0.065 Uiso 1 1 calc R . .
C4 C 0.4842(5) 0.3360(2) 0.45843(18) 0.0615(7) Uani 1 1 d . . .
H4A H 0.4750 0.2817 0.4997 0.074 Uiso 1 1 calc R . .
F3' F 0.7594(4) 0.0966(2) 0.51095(12) 0.1185(9) Uani 1 1 d . . .
F2' F 0.8027(5) -0.03958(18) 0.60013(17) 0.1304(10) Uani 1 1 d . . .
F1' F 1.0487(4) 0.0804(2) 0.59168(16) 0.1180(8) Uani 1 1 d . . .
C1' C 0.8423(5) 0.0717(3) 0.5864(2) 0.0729(8) Uani 1 1 d . . .

loop_
_atom_site_aniso_label
_atom_site_aniso_U_11
_atom_site_aniso_U_22
_atom_site_aniso_U_33
_atom_site_aniso_U_23
_atom_site_aniso_U_13
_atom_site_aniso_U_12
S1' 0.0406(3) 0.0459(3) 0.0529(3) 0.0063(2) 0.0065(2) 0.0017(2)
S1 0.0509(4) 0.0505(4) 0.0564(4) -0.0007(3) 0.0043(3) -0.0034(3)
O3' 0.0701(12) 0.0508(10) 0.0659(11) 0.0055(9) 0.0114(9) -0.0098(9)
O2' 0.0734(14) 0.0889(15) 0.0635(12) 0.0257(11) 0.0063(10) 0.0131(11)
N2 0.0462(11) 0.0560(12) 0.0521(11) -0.0065(9) 0.0017(9) -0.0016(9)
C2 0.0458(13) 0.0462(13) 0.0432(12) -0.0048(10) 0.0042(9) 0.0058(10)
C1 0.0435(12) 0.0399(11) 0.0456(12) -0.0044(9) 0.0051(9) 0.0062(9)
O1' 0.0404(10) 0.0673(13) 0.1037(16) -0.0025(11) 0.0099(10) -0.0009(9)
N1 0.0463(11) 0.0435(11) 0.0466(10) -0.0013(8) 0.0004(8) 0.0056(8)
C3 0.0629(17) 0.0559(15) 0.0481(13) 0.0016(11) 0.0043(11) 0.0083(13)
C7 0.0643(17) 0.0576(15) 0.0518(14) 0.0027(12) -0.0052(12) 0.0130(13)
C5 0.0577(17) 0.0525(16) 0.084(2) -0.0045(13) 0.0211(15) -0.0039(12)
C6 0.0431(13) 0.0518(14) 0.0644(15) -0.0060(12) 0.0023(11) 0.0003(11)
C4 0.0737(19) 0.0515(15) 0.0614(16) 0.0074(12) 0.0168(14) 0.0056(13)
F3' 0.156(2) 0.128(2) 0.0669(12) -0.0269(12) 0.0036(13) 0.0497(17)
F2' 0.178(3) 0.0532(12) 0.171(2) -0.0180(13) 0.060(2) 0.0166(14)
F1' 0.0795(14) 0.146(2) 0.1380(19) -0.0164(16) 0.0452(13) 0.0330(14)
C1' 0.076(2) 0.0617(19) 0.082(2) -0.0023(15) 0.0171(17) 0.0195(15)

loop_
_atom_type_symbol
_atom_type_description
_atom_type_scat_dispersion_real
_atom_type_scat_dispersion_imag
_atom_type_scat_source
C C 0.0033 0.0016 'International Tables Vol C Tables 4.2.6.8 and 6.1.1.4'
H H 0.0000 0.0000 'International Tables Vol C Tables 4.2.6.8 and 6.1.1.4'
N N 0.0061 0.0033 'International Tables Vol C Tables 4.2.6.8 and 6.1.1.4'
O O 0.0106 0.0060 'International Tables Vol C Tables 4.2.6.8 and 6.1.1.4'
F F 0.0171 0.0103 'International Tables Vol C Tables 4.2.6.8 and 6.1.1.4'
S S 0.1246 0.1234 'International Tables Vol C Tables 4.2.6.8 and 6.1.1.4'

loop_
_geom_angle_atom_site_label_1
_geom_angle_atom_site_label_2
_geom_angle_atom_site_label_3
_geom_angle
_geom_angle_site_symmetry_1
_geom_angle_site_symmetry_3
_geom_angle_publ_flag
O1' S1' O2' 114.75(13) . . ?
O1' S1' O3' 114.13(12) . . ?
O2' S1' O3' 114.69(13) . . ?
O1' S1' C1' 104.10(15) . . ?
O2' S1' C1' 103.85(14) . . ?
O3' S1' C1' 103.36(14) . . ?
N2 S1 N1 96.66(11) . . ?
C2 N2 S1 109.94(16) . . ?
N2 C2 C3 126.1(2) . . ?
N2 C2 C1 113.5(2) . . ?
C3 C2 C1 120.3(2) . . ?
N1 C1 C6 128.3(2) . . ?
N1 C1 C2 109.9(2) . . ?
C6 C1 C2 121.8(2) . . ?
C1 N1 C7 126.4(2) . . ?
C1 N1 S1 110.03(15) . . ?
C7 N1 S1 123.56(18) . . ?
C4 C3 C2 117.4(2) . . ?
C6 C5 C4 122.7(3) . . ?
C5 C6 C1 116.1(2) . . ?
C3 C4 C5 121.6(3) . . ?
F3' C1' F2' 108.2(3) . . ?
F3' C1' F1' 107.4(3) . . ?
F2' C1' F1' 106.4(3) . . ?
F3' C1' S1' 112.7(2) . . ?
F2' C1' S1' 111.3(2) . . ?
F1' C1' S1' 110.6(2) . . ?

loop_
_geom_bond_atom_site_label_1
_geom_bond_atom_site_label_2
_geom_bond_distance
_geom_bond_site_symmetry_2
_geom_bond_publ_flag
S1' O1' 1.4262(19) . ?
S1' O2' 1.432(2) . ?
S1' O3' 1.4343(19) . ?
S1' C1' 1.812(3) . ?
S1 N2 1.583(2) . ?
S1 N1 1.656(2) . ?
N2 C2 1.353(3) . ?
C2 C3 1.409(3) . ?
C2 C1 1.422(3) . ?
C1 N1 1.348(3) . ?
C1 C6 1.404(3) . ?
N1 C7 1.478(3) . ?
C3 C4 1.355(4) . ?
C5 C6 1.359(4) . ?
C5 C4 1.431(4) . ?
F3' C1' 1.304(4) . ?
F2' C1' 1.324(4) . ?
F1' C1' 1.333(4) . ?
